data_1001073
loop_
_publ_author_name
'Hubert, P H'
'Michel, P'
'Thozet, A'

_publ_section_title
;
Structure du molybdite de neodyme Nd~5~ Mo~3~ O~16~
;
_journal_coden_ASTM CHDCAQ
_journal_name_full
;
Comptes Rendus Hebdomadaires des Seances de l'Academie des Sciences,
Serie C, Sciences Chimiques (1966-)
;
_journal_page_first 1779
_journal_page_last 1781
_journal_volume 276
_journal_year 1973
_chemical_formula_structural 'Nd5 Mo3 O16'
_chemical_formula_sum 'Mo3 Nd5 O16'
_chemical_name_systematic 'Pentaneodymium 16-oxotrimolybdate'
_space_group_IT_number 222
_symmetry_cell_setting cubic
_symmetry_space_group_name_Hall '-P 4a 2bc 3'
_symmetry_space_group_name_H-M 'P n -3 n :2'
_cell_angle_alpha 90
_cell_angle_beta 90
_cell_angle_gamma 90
_cell_formula_units_Z 4
_cell_length_a 10.99(1)
_cell_length_b 10.99(1)
_cell_length_c 10.99(1)
_cell_volume 1327.4
_exptl_crystal_density_meas 6.28(5)
_refine_ls_R_factor_all 0.15
_cod_original_sg_symbol_H-M 'P n -3 n Z'
_cod_database_code 1001073

loop_
_symmetry_equiv_pos_as_xyz
x,y,z
x,1/2-y,1/2-z
1/2-x,y,1/2-z
1/2-x,1/2-y,z
1/2+x,1/2+z,1/2+y
1/2+x,-z,-y
-x,1/2+z,-y
-x,-z,1/2+y
y,z,x
1/2-y,1/2-z,x
y,1/2-z,1/2-x
1/2-y,z,1/2-x
1/2+z,1/2+y,1/2+x
-z,-y,1/2+x
1/2+z,-y,-x
-z,1/2+y,-x
z,x,y
1/2-z,x,1/2-y
1/2-z,1/2-x,y
z,1/2-x,1/2-y
1/2+y,1/2+x,1/2+z
-y,1/2+x,-z
-y,-x,1/2+z
1/2+y,-x,-z
-x,-y,-z
-x,1/2+y,1/2+z
1/2+x,-y,1/2+z
1/2+x,1/2+y,-z
1/2-x,1/2-z,1/2-y
1/2-x,z,y
x,1/2-z,y
x,z,1/2-y
-y,-z,-x
1/2+y,1/2+z,-x
-y,1/2+z,1/2+x
1/2+y,-z,1/2+x
1/2-z,1/2-y,1/2-x
z,y,1/2-x
1/2-z,y,x
z,1/2-y,x
-z,-x,-y
1/2+z,-x,1/2+y
1/2+z,1/2+x,-y
-z,1/2+x,1/2+y
1/2-y,1/2-x,1/2-z
y,1/2-x,z
y,x,1/2-z
1/2-y,x,z

loop_
_atom_site_label
_atom_site_type_symbol
_atom_site_symmetry_multiplicity
_atom_site_Wyckoff_symbol
_atom_site_fract_x
_atom_site_fract_y
_atom_site_fract_z
_atom_site_occupancy
_atom_site_attached_hydrogens
_atom_site_calc_flag
Nd1 Nd0 8 c 0. 0. 0. 1. 0 d
Nd2 Nd0 12 e -0.02 0.25 0.25 1. 0 d
Mo1 Mo0 12 d 0. 0.75 0.25 1. 0 d
O1 O0 48 i 0.33 0.07 -0.13 1. 0 d
O2 O0 16 f 0.128 0.128 0.128 1. 0 d

loop_
_atom_type_symbol
_atom_type_oxidation_number
Nd0 0.000
Mo0 0.000
O0 0.000
